data_7124119
loop_
_publ_author_name
'Burnett, David L.'
'Oozeerally, Ryan'
'Pertiwi, Ralentri'
'Chamberlain, Thomas W.'
'Cherkasov, Nikolay'
'Clarkson, Guy J.'
'Krisnandi, Yuni K.'
'Degirmenci, Volkan'
'Walton, Richard I.'

_publ_section_title
;
 A hydrothermally stable ytterbium metal--organic framework as a
 bifunctional solid-acid catalyst for glucose conversion
;
_journal_name_full 'Chemical Communications'
_journal_paper_doi 10.1039/C9CC05364F
_journal_year 2019
_chemical_formula_moiety 'C28 H20 O18 Yb3, H2 O'
_chemical_formula_sum 'C28 H22 O19 Yb3'
_chemical_formula_weight 1181.57
_space_group_crystal_system triclinic
_space_group_IT_number 2
_space_group_name_Hall '-P 1'
_space_group_name_H-M_alt 'P -1'
_symmetry_space_group_name_Hall '-P 1'
_symmetry_space_group_name_H-M 'P -1'
_atom_sites_solution_hydrogens mixed
_atom_sites_solution_primary dual
_audit_creation_date 2017-02-21
_audit_creation_method
;
Olex2 1.2
(compiled 2017.01.04 svn.r3372 for OlexSys, GUI svn.r5292)
;
_audit_update_record
;
2019-01-21 deposited with the CCDC.    2019-08-12 downloaded from the CCDC.
;
_cell_angle_alpha 86.7541(12)
_cell_angle_beta 67.0669(13)
_cell_angle_gamma 72.1561(13)
_cell_formula_units_Z 2
_cell_length_a 11.34947(16)
_cell_length_b 11.97590(19)
_cell_length_c 12.97316(18)
_cell_measurement_reflns_used 29780
_cell_measurement_temperature 293(2)
_cell_measurement_theta_max 30.3660
_cell_measurement_theta_min 3.0650
_cell_volume 1541.85(4)
_computing_cell_refinement 'CrysAlisPro 1.171.38.43f (Rigaku OD, 2015)'
_computing_data_collection 'CrysAlisPro 1.171.38.43f (Rigaku OD, 2015)'
_computing_data_reduction 'CrysAlisPro 1.171.38.43f (Rigaku OD, 2015)'
_computing_molecular_graphics 'Olex2 (Dolomanov et al., 2009)'
_computing_publication_material 'Olex2 (Dolomanov et al., 2009)'
_computing_structure_refinement 'ShelXL (Sheldrick, 2015)'
_computing_structure_solution 'ShelXT (Sheldrick, 2015)'
_diffrn_ambient_temperature 293(2)
_diffrn_detector 'CCD plate'
_diffrn_detector_area_resol_mean 5.3046
_diffrn_detector_type AtlasS2
_diffrn_measured_fraction_theta_full 0.999
_diffrn_measured_fraction_theta_max 0.920
_diffrn_measurement_details
'List of Runs (angles in degrees, time in seconds): # Type Start End Width t~exp~ \w \q \k \f Frames -------------------------------------------------------------------------- 1 \w -20.00 28.00 1.00 28.00 -- -13.15 -99.00 -60.00 48 2 \w 35.00 103.00 1.00 28.00 -- 14.24 178.00 90.00 68 3 \w -14.00 87.00 1.00 28.00 -- 14.24 57.00-150.00 101 4 \w -60.00 39.00 1.00 28.00 -- 14.24 -37.00-150.00 99 5 \w -62.00 47.00 1.00 28.00 -- 14.24 -77.00 -60.00 109 6 \w -20.00 55.00 1.00 28.00 -- 14.24 -99.00 90.00 75 7 \w -88.00 11.00 1.00 28.00 -- -13.15 -37.00 -90.00 99 8 \w -102.00 -57.00 1.00 28.00 -- -13.15-178.00 30.00 45 9 \w -20.00 28.00 1.00 28.00 -- -13.15 -99.00 30.00 48 10 \w -58.00 42.00 1.00 28.00 -- 14.24 -57.00-180.00 100 11 \w -10.00 89.00 1.00 28.00 -- 14.24 37.00 -60.00 99 12 \w -20.00 55.00 1.00 28.00 -- 14.24 -99.00 150.00 75 13 \w -20.00 55.00 1.00 28.00 -- 14.24 -99.00 0.00 75 14 \w -20.00 5.00 1.00 28.00 -- 14.24 -99.00 -90.00 25 15 \w -10.00 89.00 1.00 28.00 -- 14.24 37.00 120.00 99'
_diffrn_measurement_device 'four-circle diffractometer'
_diffrn_measurement_device_type 'SuperNova, Dual, Cu at zero, AtlasS2'
_diffrn_measurement_method '\w scans'
_diffrn_orient_matrix_type 'CrysAlisPro convention (1999,Acta A55,543-557)'
_diffrn_orient_matrix_UB_11 -0.0017796000
_diffrn_orient_matrix_UB_12 -0.0587243000
_diffrn_orient_matrix_UB_13 0.0068260000
_diffrn_orient_matrix_UB_21 -0.0612934000
_diffrn_orient_matrix_UB_22 0.0195891000
_diffrn_orient_matrix_UB_23 0.0477279000
_diffrn_orient_matrix_UB_31 -0.0364958000
_diffrn_orient_matrix_UB_32 0.0076850000
_diffrn_orient_matrix_UB_33 -0.0349003000
_diffrn_radiation_monochromator mirror
_diffrn_radiation_probe x-ray
_diffrn_radiation_type MoK\a
_diffrn_radiation_wavelength 0.71073
_diffrn_reflns_av_R_equivalents 0.0350
_diffrn_reflns_av_unetI/netI 0.0237
_diffrn_reflns_Laue_measured_fraction_full 0.999
_diffrn_reflns_Laue_measured_fraction_max 0.920
_diffrn_reflns_limit_h_max 16
_diffrn_reflns_limit_h_min -15
_diffrn_reflns_limit_k_max 17
_diffrn_reflns_limit_k_min -17
_diffrn_reflns_limit_l_max 18
_diffrn_reflns_limit_l_min -18
_diffrn_reflns_number 51354
_diffrn_reflns_point_group_measured_fraction_full 0.999
_diffrn_reflns_point_group_measured_fraction_max 0.920
_diffrn_reflns_theta_full 25.242
_diffrn_reflns_theta_max 30.640
_diffrn_reflns_theta_min 2.563
_diffrn_source 'micro-focus sealed X-ray tube'
_diffrn_source_type 'SuperNova (Mo) X-ray Source'
_exptl_absorpt_coefficient_mu 9.113
_exptl_absorpt_correction_T_max 1.00000
_exptl_absorpt_correction_T_min 0.79300
_exptl_absorpt_correction_type multi-scan
_exptl_absorpt_process_details
'CrysAlisPro 1.171.38.43f (Rigaku Oxford Diffraction, 2015) Empirical absorption correction using spherical harmonics, implemented in SCALE3 ABSPACK scaling algorithm.'
_exptl_crystal_colour colourless
_exptl_crystal_colour_primary colourless
_exptl_crystal_density_diffrn 2.545
_exptl_crystal_description block
_exptl_crystal_F_000 1104
_exptl_crystal_size_max 0.1
_exptl_crystal_size_mid 0.08
_exptl_crystal_size_min 0.04
_refine_diff_density_max 1.629
_refine_diff_density_min -0.751
_refine_diff_density_rms 0.121
_refine_ls_extinction_method none
_refine_ls_goodness_of_fit_ref 1.067
_refine_ls_hydrogen_treatment mixed
_refine_ls_matrix_type full
_refine_ls_number_parameters 462
_refine_ls_number_reflns 8766
_refine_ls_number_restraints 5
_refine_ls_restrained_S_all 28.053
_refine_ls_R_factor_all 0.0202
_refine_ls_R_factor_gt 0.0173
_refine_ls_shift/su_max 0.005
_refine_ls_shift/su_mean 0.000
_refine_ls_structure_factor_coef Fsqd
_refine_ls_weighting_details 'w=1/[\s^2^(Fo^2^)+(0.0139P)^2^+1.3052P] where P=(Fo^2^+2Fc^2^)/3'
_refine_ls_weighting_scheme calc
_refine_ls_wR_factor_gt 0.0377
_refine_ls_wR_factor_ref 0.0387
_reflns_Friedel_coverage 0.000
_reflns_number_gt 8167
_reflns_number_total 8766
_reflns_threshold_expression 'I > 2\s(I)'
_cod_data_source_file c9cc05364f2.cif
_cod_data_source_block ymt2
_cod_database_code 7124119
_shelx_shelxl_version_number 2016/6
_chemical_oxdiff_formula 'C20 H20 N2 O2 S Yb'
_chemical_oxdiff_usercomment yst028
_shelx_space_group_comment
;
The symmetry employed for this shelxl refinement is uniquely defined
by the following loop, which should always be used as a source of
symmetry information in preference to the above space-group names.
They are only intended as comments.
;
_reflns_odcompleteness_completeness 99.90
_reflns_odcompleteness_iscentric 1
_reflns_odcompleteness_theta 27.50
_olex2_refinement_description
;
There is water (O1) of crystallization and four oxygens bound to Yb ions (O2, O3, O4 and O5). 
Two hydrogen atoms were located on the free water and bound water O3 and O5. Only one hydrogen 
was located on O2 and O4 which are triply bound to Yb ions.
Several DFIX restraints were used in the refinement of the hydrogens on these oxygens and these 
hydrogens were given thermal parameters Uiso 1.5 times the Uequiv of the parent oxygen.
1. Fixed Uiso
 At 1.2 times of:
  All C(H) groups
 At 1.5 times of:
  All C(H,H) groups, All O(H,H) groups
2. Restrained distances
 O3-H3A = O3-H3B = O2-H2 = O4-H4
 0.85 with sigma of 0.0006
 H3B-H3A
 1.4 with sigma of 0.0001
3.a Free rotating group:
 O1(H1A,H1B)
3.b Rotating group:
 O5(H5A,H5B), O3(H3A,H3B)
3.c Aromatic/amide H refined with riding coordinates:
 C4A(H4A), C4B(H4B), C4C(H4C), C4D(H4D), C4E(H4E), C5A(H5AA), C5B(H5BA),
 C5C(H5C), C5D(H5D), C5E(H5E), C7A(H7A), C7B(H7B), C8A(H8A), C8B(H8B)
;
_olex2_submission_special_instructions 'No special instructions were received'
_oxdiff_exptl_absorpt_empirical_details
'Empirical correction (ABSPACK) includes: - Absorption correction using spherical harmonics - Frame scaling'
_oxdiff_exptl_absorpt_empirical_full_max 1.795
_oxdiff_exptl_absorpt_empirical_full_min 0.479

loop_
_space_group_symop_operation_xyz
'x, y, z'
'-x, -y, -z'

loop_
_atom_site_label
_atom_site_type_symbol
_atom_site_fract_x
_atom_site_fract_y
_atom_site_fract_z
_atom_site_U_iso_or_equiv
_atom_site_adp_type
_atom_site_occupancy
_atom_site_site_symmetry_order
_atom_site_calc_flag
_atom_site_refinement_flags_posn
Yb1 Yb 0.45829(2) 1.14872(2) 0.25256(2) 0.01263(3) Uani 1 1 d .
Yb2 Yb 0.45410(2) 0.76071(2) 0.11994(2) 0.01241(3) Uani 1 1 d .
Yb3 Yb 1.41512(2) 0.44041(2) 0.13734(2) 0.01069(3) Uani 1 1 d .
O5 O 0.5630(2) 1.04097(18) 0.36603(17) 0.0284(4) Uani 1 1 d .
H5A H 0.576817 1.084596 0.397207 0.043 Uiso 1 1 d GR
H5B H 0.563721 0.980140 0.388148 0.043 Uiso 1 1 d GR
O1 O 0.5434(3) 0.8236(2) 0.4173(2) 0.0522(7) Uani 1 1 d .
H1A H 0.590157 0.773982 0.446998 0.078 Uiso 1 1 d G
H1B H 0.536520 0.782372 0.369563 0.078 Uiso 1 1 d G
O1A O 0.60892(18) 0.99711(16) 0.13339(15) 0.0195(4) Uani 1 1 d .
O1B O 1.24959(18) 0.36039(17) 0.13209(17) 0.0228(4) Uani 1 1 d .
O1C O 0.33781(19) 1.02584(18) 0.34147(17) 0.0256(4) Uani 1 1 d .
O1D O 0.38159(18) 0.58859(17) 0.27160(15) 0.0200(4) Uani 1 1 d .
O1E O 1.34430(17) 0.35504(16) 0.29833(14) 0.0187(4) Uani 1 1 d .
O2A O 0.63450(18) 0.81506(16) 0.08268(16) 0.0203(4) Uani 1 1 d .
O2B O 1.27841(18) 0.18263(17) 0.20062(16) 0.0218(4) Uani 1 1 d .
O2C O 0.3328(2) 0.85645(18) 0.28687(16) 0.0279(4) Uani 1 1 d .
O2D O 0.54935(19) 0.65869(17) 0.24523(15) 0.0223(4) Uani 1 1 d .
O2E O 1.30556(19) 0.24801(17) 0.44088(15) 0.0239(4) Uani 1 1 d .
O4 O 1.45800(16) 0.43022(15) -0.04700(13) 0.0125(3) Uani 1 1 d D
O2 O 0.51797(16) 1.23817(15) 0.07747(14) 0.0146(3) Uani 1 1 d D
O3 O 0.3683(2) 0.95694(17) 0.08369(16) 0.0251(4) Uani 1 1 d D
H3A H 0.292199 1.004321 0.106830 0.038 Uiso 1 1 d DGR
H3B H 0.387556 1.001086 0.028186 0.038 Uiso 1 1 d DGR
O9A O 1.25861(18) 0.76520(18) 0.11958(18) 0.0274(4) Uani 1 1 d .
O9B O 0.63294(18) 0.21434(17) 0.24244(16) 0.0230(4) Uani 1 1 d .
O10A O 1.23332(18) 0.58846(16) 0.13884(16) 0.0212(4) Uani 1 1 d .
O10B O 0.61894(17) 0.38388(16) 0.16005(15) 0.0189(4) Uani 1 1 d .
C2A C 0.6709(2) 0.8885(2) 0.1186(2) 0.0146(5) Uani 1 1 d .
C2B C 1.2124(2) 0.2728(2) 0.1665(2) 0.0182(5) Uani 1 1 d .
C2C C 0.2791(2) 0.9514(2) 0.3466(2) 0.0172(5) Uani 1 1 d .
C2D C 0.4719(3) 0.6013(2) 0.2998(2) 0.0169(5) Uani 1 1 d .
C2E C 1.2669(2) 0.3394(2) 0.3962(2) 0.0162(5) Uani 1 1 d .
C3A C 0.7981(2) 0.8432(2) 0.1369(2) 0.0175(5) Uani 1 1 d .
C3B C 1.0759(2) 0.2746(2) 0.1726(2) 0.0187(5) Uani 1 1 d .
C3C C 0.1348(2) 0.9761(2) 0.4281(2) 0.0187(5) Uani 1 1 d .
C3D C 0.4876(3) 0.5478(2) 0.4029(2) 0.0178(5) Uani 1 1 d .
C3E C 1.1300(2) 0.4243(2) 0.4505(2) 0.0188(5) Uani 1 1 d .
C4A C 0.8426(3) 0.7257(2) 0.1563(2) 0.0220(5) Uani 1 1 d .
H4A H 0.788546 0.677995 0.165732 0.026 Uiso 1 1 calc R
C4B C 1.0088(3) 0.3613(2) 0.1217(2) 0.0226(6) Uani 1 1 d .
H4B H 1.049966 0.415068 0.081111 0.027 Uiso 1 1 calc R
C4C C 0.0706(3) 1.0756(3) 0.5003(3) 0.0327(7) Uani 1 1 d .
H4C H 0.117453 1.126856 0.501328 0.039 Uiso 1 1 calc R
C4D C 0.6099(3) 0.5176(3) 0.4131(2) 0.0224(6) Uani 1 1 d .
H4D H 0.683964 0.529525 0.354761 0.027 Uiso 1 1 calc R
C4E C 1.0471(3) 0.4081(3) 0.5563(3) 0.0395(9) Uani 1 1 d .
H4E H 1.078341 0.346044 0.595002 0.047 Uiso 1 1 calc R
C5A C 0.9674(3) 0.6795(2) 0.1617(2) 0.0226(6) Uani 1 1 d .
H5AA H 0.996801 0.601151 0.176337 0.027 Uiso 1 1 calc R
C5B C 0.8806(3) 0.3685(2) 0.1308(2) 0.0230(6) Uani 1 1 d .
H5BA H 0.836522 0.427080 0.096433 0.028 Uiso 1 1 calc R
C5C C -0.0643(3) 1.1000(3) 0.5720(3) 0.0328(7) Uani 1 1 d .
H5C H -0.107328 1.167819 0.620238 0.039 Uiso 1 1 calc R
C5D C 0.6238(3) 0.4699(3) 0.5087(2) 0.0235(6) Uani 1 1 d .
H5D H 0.706870 0.449465 0.514359 0.028 Uiso 1 1 calc R
C5E C 0.9179(3) 0.4831(3) 0.6054(3) 0.0424(9) Uani 1 1 d .
H5E H 0.862432 0.471219 0.677103 0.051 Uiso 1 1 calc R
C6A C 1.0485(2) 0.7503(2) 0.1453(2) 0.0177(5) Uani 1 1 d .
C6B C 0.8179(2) 0.2887(2) 0.1910(2) 0.0173(5) Uani 1 1 d .
C7A C 1.0016(3) 0.8691(3) 0.1310(3) 0.0307(7) Uani 1 1 d .
H7A H 1.054893 0.917049 0.123405 0.037 Uiso 1 1 calc R
C7B C 0.8861(3) 0.2011(3) 0.2405(3) 0.0291(7) Uani 1 1 d .
H7B H 0.845769 0.146342 0.279950 0.035 Uiso 1 1 calc R
C8A C 0.8752(3) 0.9162(2) 0.1279(3) 0.0302(7) Uani 1 1 d .
H8A H 0.842512 0.996058 0.119867 0.036 Uiso 1 1 calc R
C8B C 1.0142(3) 0.1945(3) 0.2315(3) 0.0294(7) Uani 1 1 d .
H8B H 1.058739 0.135650 0.265365 0.035 Uiso 1 1 calc R
C9A C 1.1900(2) 0.6968(2) 0.1353(2) 0.0154(5) Uani 1 1 d .
C9B C 0.6795(2) 0.2960(2) 0.1994(2) 0.0158(5) Uani 1 1 d .
H2 H 0.6022(5) 1.226(3) 0.055(2) 0.024 Uiso 1 1 d DR
H4 H 1.3863(11) 0.453(3) -0.0593(17) 0.024 Uiso 1 1 d DR

loop_
_atom_site_aniso_label
_atom_site_aniso_U_11
_atom_site_aniso_U_22
_atom_site_aniso_U_33
_atom_site_aniso_U_23
_atom_site_aniso_U_13
_atom_site_aniso_U_12
Yb1 0.00919(5) 0.01173(5) 0.01663(5) 0.00213(4) -0.00485(4) -0.00325(4)
Yb2 0.01084(5) 0.01295(5) 0.01474(5) -0.00012(4) -0.00579(4) -0.00424(4)
Yb3 0.00941(5) 0.01100(5) 0.01201(5) 0.00169(4) -0.00464(4) -0.00320(4)
O5 0.0358(12) 0.0246(11) 0.0316(11) 0.0109(9) -0.0201(10) -0.0110(10)
O1 0.094(2) 0.0265(13) 0.0617(18) 0.0125(12) -0.0574(17) -0.0193(14)
O1A 0.0171(9) 0.0154(9) 0.0244(9) -0.0016(7) -0.0102(8) 0.0003(7)
O1B 0.0175(9) 0.0202(10) 0.0375(11) 0.0083(8) -0.0154(8) -0.0101(8)
O1C 0.0192(9) 0.0261(11) 0.0306(10) 0.0072(8) -0.0051(8) -0.0128(8)
O1D 0.0190(9) 0.0237(10) 0.0182(9) -0.0024(7) -0.0102(7) -0.0033(8)
O1E 0.0146(8) 0.0170(9) 0.0168(9) 0.0017(7) 0.0007(7) -0.0032(7)
O2A 0.0164(9) 0.0183(9) 0.0308(10) 0.0041(8) -0.0129(8) -0.0074(7)
O2B 0.0162(9) 0.0202(10) 0.0348(11) 0.0072(8) -0.0155(8) -0.0071(7)
O2C 0.0249(10) 0.0265(11) 0.0212(10) -0.0063(8) 0.0024(8) -0.0066(9)
O2D 0.0288(10) 0.0243(10) 0.0200(9) 0.0086(8) -0.0128(8) -0.0133(8)
O2E 0.0223(9) 0.0197(10) 0.0199(9) 0.0043(8) -0.0036(8) 0.0000(8)
O4 0.0122(8) 0.0130(8) 0.0138(8) 0.0029(6) -0.0065(6) -0.0044(7)
O2 0.0106(8) 0.0164(9) 0.0178(8) 0.0019(7) -0.0068(7) -0.0041(7)
O3 0.0312(11) 0.0162(9) 0.0263(10) 0.0048(8) -0.0142(9) -0.0017(8)
O9A 0.0161(9) 0.0250(11) 0.0472(13) 0.0087(9) -0.0176(9) -0.0088(8)
O9B 0.0196(9) 0.0241(10) 0.0340(11) 0.0122(8) -0.0162(8) -0.0128(8)
O10A 0.0153(9) 0.0168(9) 0.0325(10) 0.0004(8) -0.0138(8) -0.0003(7)
O10B 0.0164(8) 0.0155(9) 0.0292(10) 0.0051(8) -0.0136(8) -0.0052(7)
C2A 0.0119(11) 0.0168(12) 0.0143(11) 0.0049(9) -0.0043(9) -0.0054(9)
C2B 0.0145(11) 0.0185(13) 0.0244(13) 0.0019(10) -0.0098(10) -0.0061(10)
C2C 0.0142(11) 0.0198(13) 0.0144(11) 0.0044(10) -0.0023(9) -0.0060(10)
C2D 0.0207(12) 0.0146(12) 0.0153(11) 0.0000(9) -0.0088(10) -0.0027(10)
C2E 0.0151(11) 0.0165(12) 0.0154(11) -0.0011(9) -0.0044(9) -0.0043(10)
C3A 0.0109(11) 0.0172(12) 0.0241(13) 0.0016(10) -0.0076(10) -0.0031(9)
C3B 0.0122(11) 0.0200(13) 0.0277(13) 0.0016(11) -0.0106(10) -0.0066(10)
C3C 0.0155(12) 0.0202(13) 0.0169(12) 0.0003(10) -0.0014(10) -0.0074(10)
C3D 0.0262(13) 0.0160(12) 0.0165(12) 0.0046(10) -0.0122(10) -0.0092(10)
C3E 0.0138(11) 0.0187(13) 0.0178(12) 0.0014(10) -0.0022(10) -0.0022(10)
C4A 0.0159(12) 0.0175(13) 0.0364(15) 0.0066(11) -0.0129(11) -0.0077(10)
C4B 0.0164(12) 0.0238(14) 0.0341(15) 0.0116(12) -0.0127(11) -0.0130(11)
C4C 0.0202(14) 0.0303(16) 0.0407(17) -0.0137(13) 0.0039(12) -0.0162(12)
C4D 0.0209(13) 0.0315(15) 0.0191(13) 0.0088(11) -0.0102(11) -0.0121(12)
C4E 0.0248(15) 0.0402(19) 0.0260(15) 0.0170(14) 0.0012(12) 0.0102(14)
C5A 0.0166(12) 0.0178(13) 0.0364(15) 0.0087(11) -0.0147(11) -0.0051(10)
C5B 0.0171(12) 0.0235(14) 0.0349(15) 0.0116(12) -0.0176(12) -0.0071(11)
C5C 0.0219(14) 0.0282(16) 0.0365(17) -0.0168(13) 0.0071(12) -0.0130(12)
C5D 0.0241(14) 0.0302(15) 0.0245(14) 0.0086(12) -0.0153(11) -0.0130(12)
C5E 0.0271(16) 0.0393(19) 0.0253(15) 0.0152(14) 0.0092(12) 0.0101(14)
C6A 0.0127(11) 0.0165(12) 0.0249(13) -0.0002(10) -0.0097(10) -0.0026(9)
C6B 0.0132(11) 0.0189(13) 0.0246(13) 0.0041(10) -0.0104(10) -0.0079(10)
C7A 0.0202(13) 0.0183(14) 0.062(2) 0.0035(14) -0.0236(14) -0.0080(11)
C7B 0.0215(14) 0.0314(16) 0.0456(18) 0.0191(14) -0.0199(13) -0.0174(12)
C8A 0.0223(14) 0.0135(13) 0.062(2) 0.0043(13) -0.0253(14) -0.0037(11)
C8B 0.0199(13) 0.0302(16) 0.0488(18) 0.0197(14) -0.0231(13) -0.0122(12)
C9A 0.0112(11) 0.0184(12) 0.0169(11) -0.0002(9) -0.0067(9) -0.0031(9)
C9B 0.0124(11) 0.0191(13) 0.0198(12) 0.0028(10) -0.0100(10) -0.0055(9)

loop_
_atom_type_symbol
_atom_type_description
_atom_type_scat_dispersion_real
_atom_type_scat_dispersion_imag
_atom_type_scat_source
C C 0.0033 0.0016 'International Tables Vol C Tables 4.2.6.8 and 6.1.1.4'
H H 0.0000 0.0000 'International Tables Vol C Tables 4.2.6.8 and 6.1.1.4'
O O 0.0106 0.0060 'International Tables Vol C Tables 4.2.6.8 and 6.1.1.4'
Yb Yb -0.3850 5.5486 'International Tables Vol C Tables 4.2.6.8 and 6.1.1.4'

loop_
_geom_angle_atom_site_label_1
_geom_angle_atom_site_label_2
_geom_angle_atom_site_label_3
_geom_angle
_geom_angle_site_symmetry_1
_geom_angle_site_symmetry_3
Yb3 Yb1 H5A 122.6 1_465 .
Yb3 Yb1 H2 47.4(5) 1_465 .
O5 Yb1 Yb3 137.97(5) . 1_465
O5 Yb1 H5A 15.9 . .
O5 Yb1 O1E 119.39(7) . 1_465
O5 Yb1 O2E 78.26(7) . 1_465
O5 Yb1 O2 138.79(6) . .
O5 Yb1 C2E 102.68(7) . 1_465
O5 Yb1 H2 121.3(3) . .
H5A Yb1 H2 116.6 . .
O1A Yb1 Yb3 116.12(5) . 1_465
O1A Yb1 O5 79.06(7) . .
O1A Yb1 H5A 90.4 . .
O1A Yb1 O1C 88.38(7) . .
O1A Yb1 O1E 151.79(6) . 1_465
O1A Yb1 O2B 101.47(7) . 1_465
O1A Yb1 O2E 154.67(6) . 1_465
O1A Yb1 O2 77.80(6) . .
O1A Yb1 O9B 88.47(7) . 1_565
O1A Yb1 C2E 178.22(7) . 1_465
O1A Yb1 H2 69.5(6) . .
O1C Yb1 Yb3 140.84(5) . 1_465
O1C Yb1 O5 73.37(7) . .
O1C Yb1 H5A 84.6 . .
O1C Yb1 O1E 116.35(7) . 1_465
O1C Yb1 O2B 71.20(7) . 1_465
O1C Yb1 O2E 74.43(7) . 1_465
O1C Yb1 O2 138.84(6) . .
O1C Yb1 O9B 143.61(7) . 1_565
O1C Yb1 C2E 91.75(7) . 1_465
O1C Yb1 H2 148.4(6) . .
O1E Yb1 Yb3 35.78(4) 1_465 1_465
O1E Yb1 H5A 104.5 1_465 .
O1E Yb1 O2E 52.76(6) 1_465 1_465
O1E Yb1 C2E 27.31(6) 1_465 1_465
O1E Yb1 H2 82.4(6) 1_465 .
O2B Yb1 Yb3 74.11(5) 1_465 1_465
O2B Yb1 O5 144.53(7) 1_465 .
O2B Yb1 H5A 152.5 1_465 .
O2B Yb1 O1E 76.13(6) 1_465 1_465
O2B Yb1 O2E 90.62(7) 1_465 1_465
O2B Yb1 O2 73.89(6) 1_465 .
O2B Yb1 C2E 76.90(7) 1_465 1_465
O2B Yb1 H2 90.9(4) 1_465 .
O2E Yb1 Yb3 88.48(4) 1_465 1_465
O2E Yb1 H5A 69.9 1_465 .
O2E Yb1 C2E 26.74(6) 1_465 1_465
O2E Yb1 H2 133.2(6) 1_465 .
O2 Yb1 Yb3 38.97(4) . 1_465
O2 Yb1 H5A 133.3 . .
O2 Yb1 O1E 74.54(6) . 1_465
O2 Yb1 O2E 127.27(6) . 1_465
O2 Yb1 C2E 100.98(7) . 1_465
O2 Yb1 H2 17.5(3) . .
O9B Yb1 Yb3 71.10(5) 1_565 1_465
O9B Yb1 O5 70.43(7) 1_565 .
O9B Yb1 H5A 59.2 1_565 .
O9B Yb1 O1E 79.33(6) 1_565 1_465
O9B Yb1 O2B 144.66(6) 1_565 1_465
O9B Yb1 O2E 94.44(7) 1_565 1_465
O9B Yb1 O2 75.31(6) 1_565 .
O9B Yb1 C2E 92.47(7) 1_565 1_465
O9B Yb1 H2 60.8(5) 1_565 .
C2E Yb1 Yb3 62.84(5) 1_465 1_465
C2E Yb1 H5A 91.4 1_465 .
C2E Yb1 H2 109.7(6) 1_465 .
Yb3 Yb2 Yb3 58.351(3) 2_765 1_455
O1D Yb2 Yb3 36.61(4) . 1_455
O1D Yb2 Yb3 94.43(4) . 2_765
O2A Yb2 Yb3 129.94(5) . 1_455
O2A Yb2 Yb3 97.87(5) . 2_765
O2A Yb2 O1D 124.77(6) . .
O2A Yb2 O2C 97.53(7) . .
O2A Yb2 O2D 75.98(6) . .
O2A Yb2 O4 103.06(6) . 2_765
O2A Yb2 O2 92.44(6) . 2_675
O2A Yb2 O3 81.46(7) . .
O2A Yb2 O9A 157.87(7) . 1_455
O2C Yb2 Yb3 164.26(5) . 2_765
O2C Yb2 Yb3 108.48(5) . 1_455
O2C Yb2 O1D 74.01(6) . .
O2C Yb2 O2D 73.14(7) . .
O2C Yb2 O4 137.38(7) . 2_765
O2C Yb2 O2 143.88(7) . 2_675
O2C Yb2 O3 74.70(7) . .
O2D Yb2 Yb3 107.61(5) . 2_765
O2D Yb2 Yb3 72.02(5) . 1_455
O2D Yb2 O1D 49.05(6) . .
O2D Yb2 O2 142.92(6) . 2_675
O4 Yb2 Yb3 32.41(4) 2_765 1_455
O4 Yb2 Yb3 34.10(4) 2_765 2_765
O4 Yb2 O1D 63.56(5) 2_765 .
O4 Yb2 O2D 76.25(6) 2_765 .
O4 Yb2 O2 72.27(6) 2_765 2_675
O4 Yb2 O3 144.74(6) 2_765 .
O2 Yb2 Yb3 90.70(4) 2_675 1_455
O2 Yb2 Yb3 38.27(4) 2_675 2_765
O2 Yb2 O1D 126.57(5) 2_675 .
O3 Yb2 Yb3 145.85(5) . 1_455
O3 Yb2 Yb3 110.88(5) . 2_765
O3 Yb2 O1D 141.30(6) . .
O3 Yb2 O2D 137.47(7) . .
O3 Yb2 O2 72.61(6) . 2_675
O9A Yb2 Yb3 82.14(6) 1_455 2_765
O9A Yb2 Yb3 68.73(5) 1_455 1_455
O9A Yb2 O1D 77.11(6) 1_455 .
O9A Yb2 O2C 84.83(8) 1_455 .
O9A Yb2 O2D 125.30(7) 1_455 .
O9A Yb2 O4 89.39(7) 1_455 2_765
O9A Yb2 O2 73.79(7) 1_455 2_675
O9A Yb2 O3 77.94(7) 1_455 .
Yb1 Yb3 Yb2 150.998(4) 1_645 1_655
Yb1 Yb3 Yb2 77.937(3) 1_645 2_765
Yb1 Yb3 Yb3 135.691(5) 1_645 2_865
Yb1 Yb3 H4 115.6(7) 1_645 .
Yb2 Yb3 Yb2 121.649(3) 2_765 1_655
Yb2 Yb3 Yb3 63.957(4) 2_765 2_865
Yb2 Yb3 H4 43.8(6) 2_765 .
Yb2 Yb3 H4 91.8(7) 1_655 .
Yb3 Yb3 Yb2 57.692(3) 2_865 1_655
Yb3 Yb3 H4 46.9(5) 2_865 .
O1B Yb3 Yb1 69.90(4) . 1_645
O1B Yb3 Yb2 134.87(4) . 1_655
O1B Yb3 Yb2 68.30(5) . 2_765
O1B Yb3 Yb3 112.18(5) . 2_865
O1B Yb3 O1D 126.34(7) . 1_655
O1B Yb3 O4 143.21(6) . 2_865
O1B Yb3 H4 65.3(5) . .
O1D Yb3 Yb1 111.16(4) 1_655 1_645
O1D Yb3 Yb2 45.13(4) 1_655 1_655
O1D Yb3 Yb2 164.27(4) 1_655 2_765
O1D Yb3 Yb3 102.18(4) 1_655 2_865
O1D Yb3 H4 132.3(6) 1_655 .
O1E Yb3 Yb1 38.75(5) . 1_645
O1E Yb3 Yb2 123.67(5) . 1_655
O1E Yb3 Yb2 114.04(5) . 2_765
O1E Yb3 Yb3 171.74(4) . 2_865
O1E Yb3 O1B 73.02(7) . .
O1E Yb3 O1D 78.55(7) . 1_655
O1E Yb3 O4 142.43(6) . 2_865
O1E Yb3 O4 144.83(6) . .
O1E Yb3 O2 78.04(6) . 1_645
O1E Yb3 O10A 105.80(7) . .
O1E Yb3 O10B 83.59(6) . 1_655
O1E Yb3 H4 137.8(6) . .
O4 Yb3 Yb1 112.38(4) . 1_645
O4 Yb3 Yb1 140.47(4) 2_865 1_645
O4 Yb3 Yb2 30.91(4) 2_865 1_655
O4 Yb3 Yb2 94.65(4) 2_865 2_765
O4 Yb3 Yb2 34.75(4) . 2_765
O4 Yb3 Yb2 90.83(4) . 1_655
O4 Yb3 Yb3 34.41(4) 2_865 2_865
O4 Yb3 Yb3 36.83(4) . 2_865
O4 Yb3 O1B 77.48(6) . .
O4 Yb3 O1D 70.09(6) 2_865 1_655
O4 Yb3 O1D 135.63(6) . 1_655
O4 Yb3 O4 71.24(7) . 2_865
O4 Yb3 O2 74.60(6) . 1_645
O4 Yb3 O10A 81.41(6) . .
O4 Yb3 O10B 108.82(6) . 1_655
O4 Yb3 H4 17.1(3) . .
O4 Yb3 H4 79.7(6) 2_865 .
O2 Yb3 Yb1 39.51(4) 1_645 1_645
O2 Yb3 Yb2 39.95(4) 1_645 2_765
O2 Yb3 Yb2 147.34(4) 1_645 1_655
O2 Yb3 Yb3 97.32(4) 1_645 2_865
O2 Yb3 O1B 71.14(6) 1_645 .
O2 Yb3 O1D 143.92(6) 1_645 1_655
O2 Yb3 O4 116.85(6) 1_645 2_865
O2 Yb3 H4 82.6(6) 1_645 .
O10A Yb3 Yb1 133.50(5) . 1_645
O10A Yb3 Yb2 64.60(5) . 1_655
O10A Yb3 Yb2 108.65(5) . 2_765
O10A Yb3 Yb3 82.23(5) . 2_865
O10A Yb3 O1B 70.56(6) . .
O10A Yb3 O1D 74.95(6) . 1_655
O10A Yb3 O4 85.83(6) . 2_865
O10A Yb3 O2 138.22(6) . 1_645
O10A Yb3 O10B 147.80(6) . 1_655
O10A Yb3 H4 66.7(4) . .
O10B Yb3 Yb1 72.08(4) 1_655 1_645
O10B Yb3 Yb2 94.50(5) 1_655 2_765
O10B Yb3 Yb2 84.39(4) 1_655 1_655
O10B Yb3 Yb3 88.55(4) 1_655 2_865
O10B Yb3 O1B 140.70(6) 1_655 .
O10B Yb3 O1D 77.01(6) 1_655 1_655
O10B Yb3 O4 69.88(6) 1_655 2_865
O10B Yb3 O2 73.43(6) 1_655 1_645
O10B Yb3 H4 125.9(3) 1_655 .
Yb1 O5 H5A 107.2 . .
Yb1 O5 H5B 130.4 . .
H5A O5 H5B 119.2 . .
H1A O1 H1B 104.5 . .
C2A O1A Yb1 147.62(16) . .
C2B O1B Yb3 136.81(16) . .
C2C O1C Yb1 154.73(18) . .
Yb3 O1D Yb2 98.26(6) 1_455 .
C2D O1D Yb2 82.35(14) . .
C2D O1D Yb3 125.23(16) . 1_455
Yb3 O1E Yb1 105.48(7) . 1_645
C2E O1E Yb1 93.07(15) . 1_645
C2E O1E Yb3 159.07(17) . .
C2A O2A Yb2 139.71(17) . .
C2B O2B Yb1 132.61(16) . 1_645
C2C O2C Yb2 149.43(18) . .
C2D O2D Yb2 104.98(15) . .
C2E O2E Yb1 89.84(15) . 1_645
Yb2 O4 Yb3 116.68(7) 2_765 2_865
Yb2 O4 H4 101(2) 2_765 .
Yb3 O4 Yb2 111.15(7) . 2_765
Yb3 O4 Yb3 108.76(7) . 2_865
Yb3 O4 H4 106.7(19) 2_865 .
Yb3 O4 H4 112.0(14) . .
Yb1 O2 Yb2 149.01(8) . 2_675
Yb1 O2 H2 105(2) . .
Yb2 O2 H2 88(2) 2_675 .
Yb3 O2 Yb1 101.52(6) 1_465 .
Yb3 O2 Yb2 101.78(6) 1_465 2_675
Yb3 O2 H2 106(2) 1_465 .
Yb2 O3 H3A 132.8 . .
Yb2 O3 H3B 137.1 . .
H3A O3 H3B 86.2 . .
C9A O9A Yb2 138.04(17) . 1_655
C9B O9B Yb1 137.27(16) . 1_545
C9A O10A Yb3 143.20(16) . .
C9B O10B Yb3 134.30(16) . 1_455
O1A C2A C3A 119.8(2) . .
O2A C2A O1A 123.1(2) . .
O2A C2A C3A 117.0(2) . .
O1B C2B O2B 125.2(2) . .
O1B C2B C3B 117.7(2) . .
O2B C2B C3B 117.0(2) . .
O1C C2C O2C 123.8(2) . .
O1C C2C C3C 119.0(2) . .
O2C C2C C3C 117.2(2) . .
O1D C2D C3D 119.7(2) . .
O2D C2D O1D 122.5(2) . .
O2D C2D C3D 117.8(2) . .
O1E C2E Yb1 59.61(13) . 1_645
O1E C2E C3E 119.8(2) . .
O2E C2E Yb1 63.43(13) . 1_645
O2E C2E O1E 118.5(2) . .
O2E C2E C3E 121.5(2) . .
C3E C2E Yb1 154.61(17) . 1_645
C4A C3A C2A 119.3(2) . .
C8A C3A C2A 120.1(2) . .
C8A C3A C4A 120.4(2) . .
C4B C3B C2B 119.4(2) . .
C8B C3B C2B 121.4(2) . .
C8B C3B C4B 119.1(2) . .
C4C C3C C2C 120.8(2) . .
C4C C3C C5C 119.3(2) . 2_576
C5C C3C C2C 119.8(2) 2_576 .
C4D C3D C2D 120.9(2) . .
C4D C3D C5D 119.3(2) . 2_666
C5D C3D C2D 119.8(2) 2_666 .
C4E C3E C2E 119.8(2) . .
C4E C3E C5E 119.0(2) . 2_766
C5E C3E C2E 121.1(2) 2_766 .
C3A C4A H4A 120.1 . .
C5A C4A C3A 119.9(2) . .
C5A C4A H4A 120.1 . .
C3B C4B H4B 119.7 . .
C3B C4B C5B 120.6(2) . .
C5B C4B H4B 119.7 . .
C3C C4C H4C 119.9 . .
C3C C4C C5C 120.3(3) . .
C5C C4C H4C 119.9 . .
C3D C4D H4D 119.6 . .
C3D C4D C5D 120.9(2) . .
C5D C4D H4D 119.6 . .
C3E C4E H4E 119.8 . .
C3E C4E C5E 120.4(3) . .
C5E C4E H4E 119.8 . .
C4A C5A H5AA 120.1 . .
C4A C5A C6A 119.8(2) . .
C6A C5A H5AA 120.1 . .
C4B C5B H5BA 119.8 . .
C4B C5B C6B 120.3(2) . .
C6B C5B H5BA 119.8 . .
C3C C5C C4C 120.4(3) 2_576 .
C3C C5C H5C 119.8 2_576 .
C4C C5C H5C 119.8 . .
C3D C5D H5D 120.1 2_666 .
C4D C5D C3D 119.8(2) . 2_666
C4D C5D H5D 120.1 . .
C3E C5E H5E 119.7 2_766 .
C4E C5E C3E 120.6(3) . 2_766
C4E C5E H5E 119.7 . .
C5A C6A C7A 120.3(2) . .
C5A C6A C9A 119.6(2) . .
C7A C6A C9A 119.9(2) . .
C5B C6B C9B 120.1(2) . .
C7B C6B C5B 118.9(2) . .
C7B C6B C9B 121.0(2) . .
C6A C7A H7A 120.1 . .
C6A C7A C8A 119.9(3) . .
C8A C7A H7A 120.1 . .
C6B C7B H7B 119.7 . .
C6B C7B C8B 120.5(3) . .
C8B C7B H7B 119.7 . .
C3A C8A C7A 119.5(3) . .
C3A C8A H8A 120.3 . .
C7A C8A H8A 120.3 . .
C3B C8B C7B 120.5(3) . .
C3B C8B H8B 119.8 . .
C7B C8B H8B 119.8 . .
O9A C9A C6A 116.6(2) . .
O10A C9A O9A 124.6(2) . .
O10A C9A C6A 118.7(2) . .
O9B C9B O10B 124.3(2) . .
O9B C9B C6B 118.3(2) . .
O10B C9B C6B 117.4(2) . .

loop_
_geom_bond_atom_site_label_1
_geom_bond_atom_site_label_2
_geom_bond_distance
_geom_bond_site_symmetry_2
Yb1 Yb3 3.68883(15) 1_465
Yb1 O5 2.3349(18) .
Yb1 H5A 2.6630 .
Yb1 O1A 2.2283(18) .
Yb1 O1C 2.2754(18) .
Yb1 O1E 2.3959(18) 1_465
Yb1 O2B 2.3064(17) 1_465
Yb1 O2E 2.4805(18) 1_465
Yb1 O2 2.3950(17) .
Yb1 O9B 2.3031(17) 1_565
Yb1 C2E 2.773(2) 1_465
Yb1 H2 2.74(3) .
Yb2 Yb3 3.74215(16) 2_765
Yb2 Yb3 3.97806(15) 1_455
Yb2 O1D 2.8488(19) .
Yb2 O2A 2.2044(17) .
Yb2 O2C 2.2113(19) .
Yb2 O2D 2.3745(18) .
Yb2 O4 2.2871(17) 2_765
Yb2 O2 2.4547(17) 2_675
Yb2 O3 2.3498(18) .
Yb2 O9A 2.2047(17) 1_455
Yb3 Yb3 3.7692(2) 2_865
Yb3 O1B 2.3797(17) .
Yb3 O1D 2.3973(18) 1_655
Yb3 O1E 2.2376(17) .
Yb3 O4 2.2496(16) .
Yb3 O4 2.3862(16) 2_865
Yb3 O2 2.3677(18) 1_645
Yb3 O10A 2.2654(17) .
Yb3 O10B 2.3334(16) 1_655
Yb3 H4 2.686(16) .
O5 H5A 0.7650 .
O5 H5B 0.7664 .
O1 H1A 0.8504 .
O1 H1B 0.8542 .
O1A C2A 1.259(3) .
O1B C2B 1.245(3) .
O1C C2C 1.252(3) .
O1D C2D 1.265(3) .
O1E C2E 1.275(3) .
O2A C2A 1.257(3) .
O2B C2B 1.277(3) .
O2C C2C 1.253(3) .
O2D C2D 1.256(3) .
O2E C2E 1.248(3) .
O4 H4 0.8500(6) .
O2 H2 0.8499(6) .
O3 H3A 0.8213 .
O3 H3B 0.8665 .
O9A C9A 1.252(3) .
O9B C9B 1.255(3) .
O10A C9A 1.244(3) .
O10B C9B 1.269(3) .
C2A C3A 1.485(3) .
C2B C3B 1.514(3) .
C2C C3C 1.508(3) .
C2D C3D 1.500(3) .
C2E C3E 1.485(3) .
C3A C4A 1.387(4) .
C3A C8A 1.387(4) .
C3B C4B 1.387(4) .
C3B C8B 1.380(4) .
C3C C4C 1.375(4) .
C3C C5C 1.386(4) 2_576
C3D C4D 1.381(4) .
C3D C5D 1.402(4) 2_666
C3E C4E 1.372(4) .
C3E C5E 1.379(4) 2_766
C4A H4A 0.9300 .
C4A C5A 1.382(3) .
C4B H4B 0.9300 .
C4B C5B 1.388(3) .
C4C H4C 0.9300 .
C4C C5C 1.394(4) .
C4D H4D 0.9300 .
C4D C5D 1.381(4) .
C4E H4E 0.9300 .
C4E C5E 1.375(4) .
C5A H5AA 0.9300 .
C5A C6A 1.385(4) .
C5B H5BA 0.9300 .
C5B C6B 1.389(4) .
C5C H5C 0.9300 .
C5D H5D 0.9300 .
C5E H5E 0.9300 .
C6A C7A 1.387(4) .
C6A C9A 1.491(3) .
C6B C7B 1.387(4) .
C6B C9B 1.506(3) .
C7A H7A 0.9300 .
C7A C8A 1.387(4) .
C7B H7B 0.9300 .
C7B C8B 1.391(4) .
C8A H8A 0.9300 .
C8B H8B 0.9300 .
